data_7206355
loop_
_publ_author_name
'Roll, Mark F.'
'Mathur, Priyanka'
'Takahashi, Kunio'
'Kampf, Jeffrey W.'
'Laine, R. M.'

_publ_section_title
;
 [PhSiO1.5]8 promotes self-bromination to produce [o-BrPhSiO1.5]8:
 further bromination gives crystalline [2,5-Br2PhSiO1.5]8 with a
 density of 2.32 g cm&#x2212;3 and a calculated refractive index of 1.7
 or the tetraicosa bromo compound [Br3PhSiO1.5]8
;
_journal_issue 30
_journal_name_full 'Journal of Materials Chemistry'
_journal_page_first 11167
_journal_paper_doi 10.1039/c1jm11536g
_journal_volume 21
_journal_year 2011
_chemical_formula_moiety 'C48 H24 Br16 O12 Si8, C S2'
_chemical_formula_sum 'C49 H24 Br16 O12 S2 Si8'
_chemical_formula_weight 2372.08
_chemical_name_systematic
;
?
;
_space_group_IT_number 2
_symmetry_cell_setting triclinic
_symmetry_space_group_name_Hall '-P 1'
_symmetry_space_group_name_H-M 'P -1'
_atom_sites_solution_hydrogens geom
_atom_sites_solution_primary direct
_atom_sites_solution_secondary difmap
_audit_creation_method SHELXL-97
_cell_angle_alpha 97.592(1)
_cell_angle_beta 109.075(1)
_cell_angle_gamma 116.231(1)
_cell_formula_units_Z 1
_cell_length_a 12.7172(9)
_cell_length_b 12.7392(9)
_cell_length_c 13.0890(9)
_cell_measurement_reflns_used 9644
_cell_measurement_temperature 85(2)
_cell_measurement_theta_max 29.65
_cell_measurement_theta_min 2.40
_cell_volume 1699.3(2)
_computing_cell_refinement 'Bruker SAINT'
_computing_data_collection 'Bruker SMART-APEX'
_computing_data_reduction 'Bruker SAINT'
_computing_molecular_graphics 'Bruker SHELXTL'
_computing_publication_material 'Bruker SHELXTL'
_computing_structure_refinement 'SHELXL-97 (Sheldrick, 2008)'
_computing_structure_solution 'SHELXS-97 (Sheldrick, 2008)'
_diffrn_ambient_temperature 85(2)
_diffrn_measured_fraction_theta_full 0.997
_diffrn_measured_fraction_theta_max 0.997
_diffrn_measurement_device_type 'CCD area detector'
_diffrn_measurement_method 'phi and omega scans'
_diffrn_radiation_monochromator graphite
_diffrn_radiation_source 'fine-focus sealed tube'
_diffrn_radiation_type MoK\a
_diffrn_radiation_wavelength 0.71073
_diffrn_reflns_av_R_equivalents 0.0319
_diffrn_reflns_av_sigmaI/netI 0.0183
_diffrn_reflns_limit_h_max 17
_diffrn_reflns_limit_h_min -17
_diffrn_reflns_limit_k_max 17
_diffrn_reflns_limit_k_min -17
_diffrn_reflns_limit_l_max 18
_diffrn_reflns_limit_l_min -18
_diffrn_reflns_number 66787
_diffrn_reflns_theta_full 29.65
_diffrn_reflns_theta_max 29.65
_diffrn_reflns_theta_min 1.74
_exptl_absorpt_coefficient_mu 9.681
_exptl_absorpt_correction_T_max 0.3812
_exptl_absorpt_correction_T_min 0.1677
_exptl_absorpt_correction_type multi-scan
_exptl_absorpt_process_details
;
Blessing, R. Acta Cryst. (1995) A51 33-38.
Sheldrick, G. SADABS (Version 2008/1) Bruker AXS area
detector absorption and other corrections, University of
Gottingen, Germany 2008.
;
_exptl_crystal_colour colorless
_exptl_crystal_density_diffrn 2.318
_exptl_crystal_density_method 'not measured'
_exptl_crystal_description plate
_exptl_crystal_F_000 1118
_exptl_crystal_size_max 0.25
_exptl_crystal_size_mid 0.15
_exptl_crystal_size_min 0.10
_refine_diff_density_max 1.429
_refine_diff_density_min -1.258
_refine_diff_density_rms 0.114
_refine_ls_extinction_method none
_refine_ls_goodness_of_fit_ref 1.045
_refine_ls_hydrogen_treatment constr
_refine_ls_matrix_type full
_refine_ls_number_parameters 410
_refine_ls_number_reflns 9554
_refine_ls_number_restraints 17
_refine_ls_restrained_S_all 1.050
_refine_ls_R_factor_all 0.0313
_refine_ls_R_factor_gt 0.0270
_refine_ls_shift/su_max 0.001
_refine_ls_shift/su_mean 0.000
_refine_ls_structure_factor_coef Fsqd
_refine_ls_weighting_details 'calc w=1/[\s^2^(Fo^2^)+(0.0369P)^2^+3.7165P] where P=(Fo^2^+2Fc^2^)/3'
_refine_ls_weighting_scheme calc
_refine_ls_wR_factor_gt 0.0742
_refine_ls_wR_factor_ref 0.0765
_reflns_number_gt 8581
_reflns_number_total 9554
_reflns_threshold_expression >2sigma(I)
_cod_data_source_file c1jm11536g.txt
_cod_data_source_block brops
_cod_depositor_comments
;
The following automatic conversions were performed:

'_symmetry_cell_setting' value 'Triclinic' changed to 'triclinic'
according to /home/saulius/struct/CIF-dictionaries/cif_core.dic
dictionary named 'cif_core.dic' version 2.4.1 from 2010-06-29.

Automatic conversion script
Id: cif_fix_values 1715 2011-07-08 13:25:40Z adriana 
;
_cod_original_sg_symbol_H-M P-1
_cod_database_code 7206355

loop_
_symmetry_equiv_pos_as_xyz
'x, y, z'
'-x, -y, -z'

loop_
_atom_site_label
_atom_site_type_symbol
_atom_site_fract_x
_atom_site_fract_y
_atom_site_fract_z
_atom_site_U_iso_or_equiv
_atom_site_adp_type
_atom_site_occupancy
_atom_site_symmetry_multiplicity
_atom_site_calc_flag
_atom_site_refinement_flags
_atom_site_disorder_assembly
_atom_site_disorder_group
Br1 Br 0.83252(3) 0.52348(2) 0.39819(2) 0.02114(6) Uani 1 1 d . . .
Br2 Br 0.49649(3) -0.07972(3) 0.17062(4) 0.03210(8) Uani 1 1 d . . .
Br3 Br 0.20389(3) 0.07790(3) 0.05276(2) 0.02495(6) Uani 1 1 d . . .
Br4 Br -0.00150(3) -0.15385(3) -0.49774(2) 0.02608(7) Uani 1 1 d . . .
Br5 Br -0.01836(3) 0.23088(3) -0.24463(3) 0.03688(8) Uani 1 1 d . . .
Br6 Br -0.00570(3) 0.45651(3) 0.23953(3) 0.03139(7) Uani 1 1 d . . .
Br7 Br 0.29125(3) 0.37493(3) 0.27315(3) 0.03014(7) Uani 1 1 d . . .
Br8 Br 0.74262(4) 0.92074(3) 0.64340(3) 0.04135(9) Uani 1 1 d . . .
Si1 Si 0.58643(7) 0.38209(6) 0.12820(6) 0.01555(13) Uani 1 1 d . . .
Si2 Si 0.33578(7) 0.25548(6) -0.09742(6) 0.01528(13) Uani 1 1 d . . .
Si3 Si 0.26610(7) 0.45064(6) -0.01872(6) 0.01587(13) Uani 1 1 d . . .
Si4 Si 0.51599(7) 0.57679(6) 0.20666(6) 0.01513(12) Uani 1 1 d . . .
O1 O 0.46565(18) 0.28194(16) 0.00713(15) 0.0175(3) Uani 1 1 d . . .
O2 O 0.28055(19) 0.33264(17) -0.04978(16) 0.0194(4) Uani 1 1 d . . .
O3 O 0.37684(18) 0.54041(16) 0.10917(16) 0.0173(3) Uani 1 1 d . . .
O4 O 0.54188(18) 0.46409(16) 0.18722(16) 0.0178(3) Uani 1 1 d . . .
O5 O 0.37210(18) 0.30241(16) -0.19767(16) 0.0177(3) Uani 1 1 d . . .
O6 O 0.29161(18) 0.52857(17) -0.10513(16) 0.0184(3) Uani 1 1 d . . .
C1 C 0.6316(3) 0.2948(2) 0.2185(2) 0.0182(5) Uani 1 1 d . . .
C2 C 0.5618(3) 0.1647(2) 0.1728(2) 0.0214(5) Uani 1 1 d . . .
H2A H 0.4932 0.1241 0.0976 0.026 Uiso 1 1 calc R . .
C3 C 0.5925(3) 0.0956(2) 0.2367(3) 0.0239(5) Uani 1 1 d . . .
C4 C 0.6914(3) 0.1507(3) 0.3465(3) 0.0263(6) Uani 1 1 d . . .
H4A H 0.7105 0.1016 0.3894 0.032 Uiso 1 1 calc R . .
C5 C 0.7621(3) 0.2787(3) 0.3931(2) 0.0237(5) Uani 1 1 d . . .
H5B H 0.8309 0.3186 0.4682 0.028 Uiso 1 1 calc R . .
C6 C 0.7315(3) 0.3481(2) 0.3288(2) 0.0189(5) Uani 1 1 d . . .
C7 C 0.1504(3) 0.0139(2) -0.1068(2) 0.0194(5) Uani 1 1 d . . .
C8 C 0.0521(3) -0.1088(3) -0.1621(3) 0.0258(6) Uani 1 1 d . . .
H8A H 0.0153 -0.1576 -0.1205 0.031 Uiso 1 1 calc R . .
C9 C 0.0075(3) -0.1604(2) -0.2791(3) 0.0256(6) Uani 1 1 d . . .
H9A H -0.0595 -0.2447 -0.3181 0.031 Uiso 1 1 calc R . .
C10 C 0.0621(3) -0.0869(2) -0.3374(2) 0.0191(5) Uani 1 1 d . . .
C11 C 0.1614(2) 0.0355(2) -0.2819(2) 0.0175(4) Uani 1 1 d . . .
H11A H 0.1978 0.0835 -0.3243 0.021 Uiso 1 1 calc R . .
C12 C 0.2091(2) 0.0896(2) -0.1636(2) 0.0161(4) Uani 1 1 d . . .
C13 C 0.1061(3) 0.3977(2) -0.0167(2) 0.0189(5) Uani 1 1 d . . .
C14 C -0.0117(3) 0.3007(3) -0.1037(2) 0.0241(5) Uani 1 1 d . . .
C15 C -0.1273(3) 0.2510(3) -0.0919(3) 0.0285(6) Uani 1 1 d . . .
H15A H -0.2061 0.1854 -0.1532 0.034 Uiso 1 1 calc R . .
C16 C -0.1261(3) 0.2985(3) 0.0103(3) 0.0279(6) Uani 1 1 d . . .
H16A H -0.2037 0.2647 0.0205 0.034 Uiso 1 1 calc R . .
C17 C -0.0107(3) 0.3955(3) 0.0973(2) 0.0230(5) Uani 1 1 d . . .
C18 C 0.1036(3) 0.4458(2) 0.0844(2) 0.0197(5) Uani 1 1 d . . .
H18A H 0.1812 0.5138 0.1449 0.024 Uiso 1 1 calc R . .
C19 C 0.5159(3) 0.6170(2) 0.3472(2) 0.0187(5) Uani 1 1 d . . .
C20 C 0.4170(3) 0.5391(3) 0.3736(2) 0.0239(5) Uani 1 1 d . . .
C21 C 0.4094(3) 0.5758(3) 0.4743(3) 0.0333(7) Uani 1 1 d . . .
H21A H 0.3393 0.5218 0.4886 0.040 Uiso 1 1 calc R . .
C22 C 0.5036(4) 0.6904(3) 0.5531(3) 0.0361(7) Uani 1 1 d . . .
H22A H 0.4985 0.7170 0.6217 0.043 Uiso 1 1 calc R . .
C23 C 0.6061(3) 0.7671(3) 0.5318(3) 0.0292(6) Uani 1 1 d . . .
C24 C 0.6116(3) 0.7324(3) 0.4297(2) 0.0227(5) Uani 1 1 d . . .
H24A H 0.6813 0.7876 0.4158 0.027 Uiso 1 1 calc R . .
S1 S 0.5440(4) 0.0395(4) 0.5404(3) 0.0715(9) Uani 0.50 1 d PDU A -1
S2 S 0.3241(3) -0.2183(3) 0.3689(2) 0.0673(7) Uani 0.50 1 d PDU A -1
C25 C 0.4333(9) -0.0957(6) 0.4493(9) 0.058(2) Uani 0.50 1 d PDU A -1

loop_
_atom_site_aniso_label
_atom_site_aniso_U_11
_atom_site_aniso_U_22
_atom_site_aniso_U_33
_atom_site_aniso_U_23
_atom_site_aniso_U_13
_atom_site_aniso_U_12
Br1 0.02089(12) 0.01828(12) 0.01870(12) 0.00106(9) 0.00990(10) 0.00625(10)
Br2 0.02609(15) 0.01620(13) 0.0483(2) 0.00788(13) 0.01235(15) 0.00991(11)
Br3 0.02636(13) 0.02122(12) 0.01846(12) 0.00445(10) 0.01168(10) 0.00465(10)
Br4 0.02822(14) 0.01859(12) 0.01739(12) -0.00194(9) 0.00513(10) 0.00668(11)
Br5 0.02752(15) 0.02988(15) 0.03024(15) -0.01154(12) 0.01470(12) 0.00127(12)
Br6 0.03489(16) 0.04088(17) 0.02793(14) 0.01018(13) 0.02290(13) 0.02077(14)
Br7 0.02558(14) 0.02296(13) 0.02899(14) 0.01010(11) 0.01196(12) 0.00204(11)
Br8 0.0521(2) 0.02905(16) 0.02429(15) -0.00518(13) 0.01555(15) 0.01103(16)
Si1 0.0164(3) 0.0114(3) 0.0161(3) 0.0018(2) 0.0087(2) 0.0047(2)
Si2 0.0164(3) 0.0101(3) 0.0159(3) 0.0009(2) 0.0094(2) 0.0034(2)
Si3 0.0159(3) 0.0120(3) 0.0175(3) 0.0018(2) 0.0103(3) 0.0043(2)
Si4 0.0165(3) 0.0110(3) 0.0154(3) 0.0013(2) 0.0094(2) 0.0042(2)
O1 0.0174(8) 0.0124(8) 0.0176(8) 0.0008(6) 0.0083(7) 0.0045(7)
O2 0.0219(9) 0.0146(8) 0.0225(9) 0.0033(7) 0.0139(7) 0.0077(7)
O3 0.0176(8) 0.0142(8) 0.0180(8) 0.0024(7) 0.0098(7) 0.0059(7)
O4 0.0191(8) 0.0132(8) 0.0189(8) 0.0020(7) 0.0096(7) 0.0066(7)
O5 0.0180(8) 0.0124(8) 0.0179(8) 0.0013(6) 0.0105(7) 0.0031(7)
O6 0.0171(8) 0.0151(8) 0.0190(8) 0.0034(7) 0.0088(7) 0.0051(7)
C1 0.0189(11) 0.0154(11) 0.0216(12) 0.0047(9) 0.0124(10) 0.0078(9)
C2 0.0193(12) 0.0159(11) 0.0262(13) 0.0034(10) 0.0116(10) 0.0068(10)
C3 0.0221(12) 0.0151(11) 0.0357(15) 0.0076(11) 0.0151(11) 0.0089(10)
C4 0.0258(14) 0.0254(13) 0.0343(15) 0.0143(12) 0.0158(12) 0.0151(12)
C5 0.0228(13) 0.0256(13) 0.0233(13) 0.0088(11) 0.0106(11) 0.0123(11)
C6 0.0193(11) 0.0165(11) 0.0214(12) 0.0039(9) 0.0127(10) 0.0075(9)
C7 0.0204(12) 0.0160(11) 0.0175(11) 0.0039(9) 0.0084(9) 0.0063(10)
C8 0.0253(13) 0.0168(12) 0.0240(13) 0.0063(10) 0.0103(11) 0.0024(10)
C9 0.0237(13) 0.0135(11) 0.0249(13) 0.0024(10) 0.0076(11) 0.0014(10)
C10 0.0196(11) 0.0135(11) 0.0174(11) 0.0002(9) 0.0064(9) 0.0057(9)
C11 0.0179(11) 0.0130(10) 0.0180(11) 0.0017(9) 0.0087(9) 0.0054(9)
C12 0.0149(10) 0.0117(10) 0.0183(11) 0.0019(9) 0.0080(9) 0.0045(9)
C13 0.0195(12) 0.0147(11) 0.0209(12) 0.0025(9) 0.0121(10) 0.0063(9)
C14 0.0206(12) 0.0191(12) 0.0251(13) -0.0004(10) 0.0134(11) 0.0040(10)
C15 0.0186(13) 0.0239(13) 0.0317(15) 0.0018(11) 0.0130(11) 0.0028(11)
C16 0.0208(13) 0.0291(14) 0.0343(15) 0.0095(12) 0.0185(12) 0.0089(11)
C17 0.0255(13) 0.0245(13) 0.0244(13) 0.0074(10) 0.0167(11) 0.0130(11)
C18 0.0198(12) 0.0180(11) 0.0209(12) 0.0043(9) 0.0113(10) 0.0083(10)
C19 0.0221(12) 0.0167(11) 0.0174(11) 0.0040(9) 0.0119(10) 0.0081(10)
C20 0.0235(13) 0.0228(13) 0.0215(12) 0.0058(10) 0.0125(11) 0.0074(11)
C21 0.0327(16) 0.0405(17) 0.0308(15) 0.0130(13) 0.0238(13) 0.0148(14)
C22 0.0429(19) 0.0423(18) 0.0262(15) 0.0071(13) 0.0247(14) 0.0189(16)
C23 0.0346(16) 0.0244(14) 0.0200(13) -0.0013(11) 0.0133(12) 0.0099(12)
C24 0.0260(13) 0.0196(12) 0.0205(12) 0.0037(10) 0.0131(11) 0.0088(11)
S1 0.0642(18) 0.106(3) 0.080(2) 0.061(2) 0.0389(14) 0.058(2)
S2 0.0882(19) 0.104(2) 0.0622(15) 0.0505(15) 0.0476(14) 0.0736(18)
C25 0.064(5) 0.090(5) 0.104(6) 0.087(5) 0.063(4) 0.070(4)

loop_
_atom_type_symbol
_atom_type_description
_atom_type_scat_dispersion_real
_atom_type_scat_dispersion_imag
_atom_type_scat_source
C C 0.0033 0.0016 'International Tables Vol C Tables 4.2.6.8 and 6.1.1.4'
H H 0.0000 0.0000 'International Tables Vol C Tables 4.2.6.8 and 6.1.1.4'
O O 0.0106 0.0060 'International Tables Vol C Tables 4.2.6.8 and 6.1.1.4'
Si Si 0.0817 0.0704 'International Tables Vol C Tables 4.2.6.8 and 6.1.1.4'
Br Br -0.2901 2.4595 'International Tables Vol C Tables 4.2.6.8 and 6.1.1.4'
S S 0.1246 0.1234 'International Tables Vol C Tables 4.2.6.8 and 6.1.1.4'

loop_
_geom_angle_atom_site_label_1
_geom_angle_atom_site_label_2
_geom_angle_atom_site_label_3
_geom_angle
_geom_angle_site_symmetry_1
_geom_angle_site_symmetry_3
_geom_angle_publ_flag
O4 Si1 O6 109.56(10) . 2_665 ?
O4 Si1 O1 109.00(10) . . ?
O6 Si1 O1 109.27(10) 2_665 . ?
O4 Si1 C1 111.46(11) . . ?
O6 Si1 C1 109.91(11) 2_665 . ?
O1 Si1 C1 107.59(11) . . ?
O2 Si2 O1 108.27(10) . . ?
O2 Si2 O5 108.82(10) . . ?
O1 Si2 O5 109.60(10) . . ?
O2 Si2 C12 110.23(11) . . ?
O1 Si2 C12 112.98(11) . . ?
O5 Si2 C12 106.88(10) . . ?
O2 Si3 O6 110.16(10) . . ?
O2 Si3 O3 108.28(11) . . ?
O6 Si3 O3 107.51(10) . . ?
O2 Si3 C13 109.02(11) . . ?
O6 Si3 C13 114.23(11) . . ?
O3 Si3 C13 107.44(11) . . ?
O4 Si4 O3 110.50(10) . . ?
O4 Si4 O5 109.43(10) . 2_665 ?
O3 Si4 O5 107.96(10) . 2_665 ?
O4 Si4 C19 111.90(11) . . ?
O3 Si4 C19 107.97(11) . . ?
O5 Si4 C19 108.98(11) 2_665 . ?
Si2 O1 Si1 144.10(13) . . ?
Si2 O2 Si3 155.88(13) . . ?
Si4 O3 Si3 144.18(13) . . ?
Si1 O4 Si4 153.96(13) . . ?
Si4 O5 Si2 137.47(12) 2_665 . ?
Si3 O6 Si1 137.83(13) . 2_665 ?
C6 C1 C2 116.8(2) . . ?
C6 C1 Si1 124.93(19) . . ?
C2 C1 Si1 118.3(2) . . ?
C3 C2 C1 120.4(3) . . ?
C4 C3 C2 121.8(3) . . ?
C4 C3 Br2 119.5(2) . . ?
C2 C3 Br2 118.8(2) . . ?
C3 C4 C5 118.9(3) . . ?
C4 C5 C6 119.3(3) . . ?
C5 C6 C1 122.9(2) . . ?
C5 C6 Br1 117.1(2) . . ?
C1 C6 Br1 120.1(2) . . ?
C8 C7 C12 122.6(2) . . ?
C8 C7 Br3 116.9(2) . . ?
C12 C7 Br3 120.44(19) . . ?
C7 C8 C9 119.6(3) . . ?
C10 C9 C8 118.8(2) . . ?
C9 C10 C11 121.6(2) . . ?
C9 C10 Br4 119.5(2) . . ?
C11 C10 Br4 118.9(2) . . ?
C10 C11 C12 120.7(2) . . ?
C7 C12 C11 116.6(2) . . ?
C7 C12 Si2 125.28(19) . . ?
C11 C12 Si2 118.00(18) . . ?
C14 C13 C18 116.9(2) . . ?
C14 C13 Si3 124.3(2) . . ?
C18 C13 Si3 118.2(2) . . ?
C15 C14 C13 122.6(3) . . ?
C15 C14 Br5 117.4(2) . . ?
C13 C14 Br5 119.9(2) . . ?
C16 C15 C14 119.1(3) . . ?
C17 C16 C15 119.2(3) . . ?
C16 C17 C18 121.4(3) . . ?
C16 C17 Br6 119.7(2) . . ?
C18 C17 Br6 118.8(2) . . ?
C17 C18 C13 120.7(2) . . ?
C24 C19 C20 116.9(2) . . ?
C24 C19 Si4 120.4(2) . . ?
C20 C19 Si4 122.5(2) . . ?
C21 C20 C19 122.2(3) . . ?
C21 C20 Br7 117.6(2) . . ?
C19 C20 Br7 120.1(2) . . ?
C22 C21 C20 119.6(3) . . ?
C21 C22 C23 119.5(3) . . ?
C22 C23 C24 121.0(3) . . ?
C22 C23 Br8 120.1(2) . . ?
C24 C23 Br8 118.9(2) . . ?
C23 C24 C19 120.7(3) . . ?
S2 C25 S1 175.2(8) . . ?

loop_
_geom_bond_atom_site_label_1
_geom_bond_atom_site_label_2
_geom_bond_distance
_geom_bond_site_symmetry_2
_geom_bond_publ_flag
Br1 C6 1.906(3) . ?
Br2 C3 1.902(3) . ?
Br3 C7 1.903(3) . ?
Br4 C10 1.896(3) . ?
Br5 C14 1.898(3) . ?
Br6 C17 1.890(3) . ?
Br7 C20 1.898(3) . ?
Br8 C23 1.887(3) . ?
Si1 O4 1.6139(19) . ?
Si1 O6 1.6212(19) 2_665 ?
Si1 O1 1.6251(19) . ?
Si1 C1 1.852(3) . ?
Si2 O2 1.607(2) . ?
Si2 O1 1.619(2) . ?
Si2 O5 1.6285(19) . ?
Si2 C12 1.846(2) . ?
Si3 O2 1.609(2) . ?
Si3 O6 1.619(2) . ?
Si3 O3 1.6195(19) . ?
Si3 C13 1.850(3) . ?
Si4 O4 1.6157(19) . ?
Si4 O3 1.618(2) . ?
Si4 O5 1.6213(19) 2_665 ?
Si4 C19 1.843(3) . ?
O5 Si4 1.6213(19) 2_665 ?
O6 Si1 1.6212(19) 2_665 ?
C1 C6 1.393(4) . ?
C1 C2 1.408(3) . ?
C2 C3 1.383(4) . ?
C3 C4 1.382(4) . ?
C4 C5 1.387(4) . ?
C5 C6 1.388(4) . ?
C7 C8 1.383(4) . ?
C7 C12 1.397(3) . ?
C8 C9 1.391(4) . ?
C9 C10 1.379(4) . ?
C10 C11 1.384(3) . ?
C11 C12 1.406(3) . ?
C13 C14 1.394(4) . ?
C13 C18 1.399(4) . ?
C14 C15 1.391(4) . ?
C15 C16 1.386(4) . ?
C16 C17 1.382(4) . ?
C17 C18 1.384(4) . ?
C19 C24 1.396(4) . ?
C19 C20 1.400(4) . ?
C20 C21 1.388(4) . ?
C21 C22 1.371(5) . ?
C22 C23 1.384(5) . ?
C23 C24 1.385(4) . ?
S1 C25 1.608(7) . ?
S2 C25 1.473(7) . ?
